data_4032644
loop_
_publ_author_name
'Sakamoto, Youichi'
'Suzuki, Toshiyasu'

_publ_section_title
;
 Perfluorinated and Half-Fluorinated Rubrenes: Synthesis and Crystal
 Packing Arrangements.
;
_journal_issue 15
_journal_name_full 'The Journal of organic chemistry'
_journal_page_first 8111
_journal_page_last 8116
_journal_paper_doi 10.1021/acs.joc.7b01383
_journal_volume 82
_journal_year 2017
_chemical_formula_moiety 'C42 H14 F14 '
_chemical_formula_sum 'C42 H14 F14'
_chemical_formula_weight 784.55
_space_group_IT_number 52
_symmetry_cell_setting orthorhombic
_symmetry_Int_Tables_number 52
_symmetry_space_group_name_Hall '-P 2a 2bc'
_symmetry_space_group_name_H-M 'P n n a'
_cell_angle_alpha 90.0000
_cell_angle_beta 90.0000
_cell_angle_gamma 90.0000
_cell_formula_units_Z 4
_cell_length_a 15.5207(19)
_cell_length_b 28.081(4)
_cell_length_c 7.3931(9)
_cell_measurement_reflns_used 6396
_cell_measurement_temperature 173
_cell_measurement_theta_max 27.4
_cell_measurement_theta_min 3.1
_cell_volume 3222.2(7)
_computing_cell_refinement CrystalClear
_computing_data_collection CrystalClear
_computing_data_reduction CrystalStructure
_computing_publication_material 'CrystalStructure 3.8'
_computing_structure_refinement CRYSTALS
_computing_structure_solution SIR92
_diffrn_ambient_temperature 173
_diffrn_detector_area_resol_mean 7.31
_diffrn_measured_fraction_theta_full 0.994
_diffrn_measured_fraction_theta_max 0.994
_diffrn_measurement_device_type 'Rigaku Mercury'
_diffrn_measurement_method \w
_diffrn_radiation_type 'Mo K\a'
_diffrn_radiation_wavelength 0.71070
_diffrn_reflns_av_R_equivalents 0.094
_diffrn_reflns_limit_h_max 17
_diffrn_reflns_limit_h_min -19
_diffrn_reflns_limit_k_max 35
_diffrn_reflns_limit_k_min -29
_diffrn_reflns_limit_l_max 9
_diffrn_reflns_limit_l_min -8
_diffrn_reflns_number 29986
_diffrn_reflns_theta_full 27.47
_diffrn_reflns_theta_max 27.47
_exptl_absorpt_coefficient_mu 0.150
_exptl_absorpt_correction_type none
_exptl_crystal_colour orange
_exptl_crystal_density_diffrn 1.617
_exptl_crystal_density_method 'not measured'
_exptl_crystal_description prism
_exptl_crystal_F_000 1568.00
_exptl_crystal_size_max 0.20
_exptl_crystal_size_mid 0.20
_exptl_crystal_size_min 0.20
_refine_diff_density_max 1.80
_refine_diff_density_min -1.80
_refine_ls_extinction_method none
_refine_ls_goodness_of_fit_ref 1.243
_refine_ls_hydrogen_treatment refall
_refine_ls_number_parameters 281
_refine_ls_number_reflns 13708
_refine_ls_R_factor_gt 0.0748
_refine_ls_shift/su_max 0.0350
_refine_ls_structure_factor_coef Fsqd
_refine_ls_weighting_details 'w = 1/\s^2^(Fo^2^)'
_refine_ls_weighting_scheme sigma
_refine_ls_wR_factor_ref 0.1008
_reflns_number_gt 13400
_reflns_number_total 3683
_reflns_threshold_expression F^2^>2.0\s(F^2^)
_cod_data_source_file jo7b01383_si_003.cif
_cod_data_source_block '__F14-Rub-sublim-1'
_cod_depositor_comments 'Adding full bibliography for 4032643--4032644.cif.'
_cod_original_cell_volume 3222.1(7)
_cod_original_formula_sum 'C42 H14 F14 '
_cod_database_code 4032644

loop_
_symmetry_equiv_pos_site_id
_symmetry_equiv_pos_as_xyz
1 +X,+Y,+Z
2 -X,1/2+Y,1/2+Z
3 1/2+X,1/2-Y,1/2+Z
4 1/2-X,-Y,+Z
5 -X,-Y,-Z
6 +X,1/2-Y,1/2-Z
7 1/2-X,1/2+Y,1/2-Z
8 1/2+X,+Y,-Z

loop_
_atom_site_label
_atom_site_type_symbol
_atom_site_fract_x
_atom_site_fract_y
_atom_site_fract_z
_atom_site_U_iso_or_equiv
_atom_site_adp_type
_atom_site_occupancy
_atom_site_symmetry_multiplicity
_atom_site_calc_flag
F(1) F 0.81723(7) 0.13464(4) -0.00487(17) 0.0448(4) Uani 1.00 1 d
F(2) F 0.69686(6) 0.15828(4) 0.37013(17) 0.0434(4) Uani 1.00 1 d
F(3) F 0.90049(7) 0.15271(4) 0.60300(17) 0.0494(4) Uani 1.00 1 d
F(4) F 0.55157(6) 0.20627(4) 0.32313(16) 0.0461(4) Uani 1.00 1 d
F(5) F 0.80670(7) 0.04036(4) 0.0397(2) 0.0618(4) Uani 1.00 1 d
F(6) F 0.88732(8) 0.05786(5) 0.6495(2) 0.0737(5) Uani 1.00 1 d
F(7) F 0.84326(8) 0.00091(4) 0.3666(2) 0.0726(5) Uani 1.00 1 d
C(8) C 1.02238(11) 0.19975(7) 0.2220(2) 0.0250(6) Uani 1.00 1 d
C(9) C 0.85896(11) 0.14733(8) 0.2967(2) 0.0281(6) Uani 1.00 1 d
C(10) C 1.18210(12) 0.20227(8) 0.1977(3) 0.0317(7) Uani 1.00 1 d
C(11) C 0.62851(12) 0.22710(7) 0.2824(3) 0.0329(7) Uani 1.00 1 d
C(12) C 1.10020(11) 0.22532(6) 0.2293(2) 0.0260(6) Uani 1.00 1 d
C(13) C 0.86205(12) 0.19961(7) 0.2704(2) 0.0260(6) Uani 1.00 1 d
C(14) C 0.78447(11) 0.22507(7) 0.2696(2) 0.0269(6) Uani 1.00 1 d
C(15) C 0.70177(12) 0.20299(7) 0.3051(2) 0.0316(7) Uani 1.00 1 d
C(16) C 0.87488(13) 0.12545(8) 0.4614(3) 0.0382(7) Uani 1.00 1 d
C(17) C 1.25678(13) 0.22594(7) 0.2200(3) 0.0354(7) Uani 1.00 1 d
C(18) C 0.83443(12) 0.11673(7) 0.1609(3) 0.0348(7) Uani 1.00 1 d
C(19) C 1.01933(13) 0.13166(9) 0.0018(3) 0.0411(8) Uani 1.00 1 d
C(20) C 0.94250(11) 0.22429(6) 0.2472(2) 0.0228(5) Uani 1.00 1 d
C(21) C 1.03058(10) 0.14792(7) 0.1789(3) 0.0296(6) Uani 1.00 1 d
C(22) C 0.82864(13) 0.06837(8) 0.1802(3) 0.0403(8) Uani 1.00 1 d
C(23) C 1.06150(13) 0.11605(8) 0.3090(3) 0.0403(8) Uani 1.00 1 d
C(24) C 0.86878(13) 0.07728(8) 0.4862(3) 0.0473(8) Uani 1.00 1 d
C(25) C 0.84575(13) 0.04856(8) 0.3437(3) 0.0470(8) Uani 1.00 1 d
C(26) C 1.07897(14) 0.06898(9) 0.2613(4) 0.0569(10) Uani 1.00 1 d
C(27) C 1.06778(17) 0.05336(11) 0.0866(5) 0.0669(11) Uani 1.00 1 d
C(28) C 1.03838(17) 0.08483(11) -0.0426(4) 0.0619(10) Uani 1.00 1 d
H(1) H 1.0700(11) 0.1288(6) 0.443(2) 0.056(6) Uiso 1.00 1 c
H(2) H 1.1023(11) 0.0461(7) 0.362(3) 0.064(7) Uiso 1.00 1 c
H(3) H 1.0823(13) 0.0163(9) 0.047(3) 0.104(9) Uiso 1.00 1 c
H(4) H 1.0267(12) 0.0738(8) -0.169(3) 0.075(8) Uiso 1.00 1 c
H(5) H 0.9981(10) 0.1542(6) -0.094(2) 0.045(6) Uiso 1.00 1 c
H(6) H 1.1802(8) 0.1691(5) 0.159(2) 0.021(5) Uiso 1.00 1 c
H(7) H 1.3127(8) 0.2091(5) 0.192(2) 0.020(4) Uiso 1.00 1 c

loop_
_atom_site_aniso_label
_atom_site_aniso_U_11
_atom_site_aniso_U_22
_atom_site_aniso_U_33
_atom_site_aniso_U_12
_atom_site_aniso_U_13
_atom_site_aniso_U_23
F(1) 0.0589(7) 0.0320(8) 0.0434(9) -0.0006(6) -0.0134(6) 0.0006(7)
F(2) 0.0375(6) 0.0299(8) 0.0628(9) -0.0061(5) 0.0052(6) 0.0066(7)
F(3) 0.0651(8) 0.0446(8) 0.0386(8) 0.0004(6) -0.0047(6) 0.0056(7)
F(4) 0.0305(6) 0.0503(8) 0.0574(9) -0.0077(5) 0.0027(6) -0.0064(7)
F(5) 0.0765(9) 0.0303(8) 0.0786(11) -0.0055(6) -0.0134(7) -0.0142(8)
F(6) 0.1039(10) 0.0530(10) 0.0643(11) -0.0015(7) -0.0117(9) 0.0319(9)
F(7) 0.0943(9) 0.0234(8) 0.1002(13) -0.0048(6) -0.0069(9) 0.0147(9)
C(8) 0.0326(12) 0.0168(13) 0.0256(13) 0.0019(9) 0.0006(9) 0.0046(10)
C(9) 0.0244(11) 0.0267(14) 0.0331(15) -0.0026(9) -0.0002(10) 0.0006(11)
C(10) 0.0322(13) 0.0249(15) 0.0380(15) 0.0030(10) -0.0018(10) -0.0045(12)
C(11) 0.0207(11) 0.0403(15) 0.0375(15) -0.0083(9) 0.0025(10) -0.0091(12)
C(12) 0.0274(11) 0.0202(12) 0.0305(13) 0.0025(8) -0.0006(9) 0.0024(10)
C(13) 0.0320(12) 0.0194(13) 0.0266(13) -0.0011(9) -0.0001(9) 0.0030(10)
C(14) 0.0283(12) 0.0245(12) 0.0278(14) -0.0039(8) -0.0009(9) -0.0021(10)
C(15) 0.0351(13) 0.0244(14) 0.0353(15) -0.0061(10) -0.0020(10) 0.0012(11)
C(16) 0.0392(13) 0.0374(16) 0.0379(17) -0.0045(10) -0.0043(11) -0.0013(13)
C(17) 0.0271(13) 0.0409(15) 0.0384(16) 0.0059(10) 0.0026(11) -0.0021(12)
C(18) 0.0394(13) 0.0228(14) 0.0422(16) 0.0006(9) -0.0044(11) 0.0083(13)
C(19) 0.0540(15) 0.0308(17) 0.0384(19) -0.0026(11) 0.0037(13) -0.0069(14)
C(20) 0.0272(10) 0.0158(10) 0.0255(12) 0.0002(9) -0.0034(9) 0.0000(10)
C(21) 0.0220(11) 0.0229(13) 0.0439(16) -0.0001(8) -0.0034(10) -0.0007(12)
C(22) 0.0461(14) 0.0223(15) 0.0524(18) -0.0062(11) -0.0071(12) -0.0017(14)
C(23) 0.0409(13) 0.0233(15) 0.0566(19) -0.0012(10) -0.0081(13) -0.0004(13)
C(24) 0.0580(15) 0.0324(17) 0.0516(19) -0.0029(12) -0.0074(13) 0.0254(15)
C(25) 0.0581(15) 0.0141(15) 0.069(2) -0.0029(11) -0.0003(14) 0.0145(15)
C(26) 0.0475(16) 0.0290(19) 0.094(2) 0.0039(11) -0.0105(15) 0.0081(18)
C(27) 0.0605(17) 0.0315(19) 0.109(3) 0.0004(13) 0.0124(18) -0.026(2)
C(28) 0.0719(19) 0.049(2) 0.065(2) -0.0081(14) 0.0079(16) -0.0353(19)

loop_
_atom_type_symbol
_atom_type_description
_atom_type_scat_dispersion_real
_atom_type_scat_dispersion_imag
_atom_type_scat_source
C C 0.003 0.002
;
International Tables for Crystallography
(1992, Vol. C, Tables 4.2.6.8 and 6.1.1.4)
;
H H 0.000 0.000
;
International Tables for Crystallography
(1992, Vol. C, Table 6.1.1.4)
;
F F 0.017 0.010
;
International Tables for Crystallography
(1992, Vol. C, Tables 4.2.6.8 and 6.1.1.4)
;

loop_
_geom_angle_atom_site_label_1
_geom_angle_atom_site_label_2
_geom_angle_atom_site_label_3
_geom_angle
_geom_angle_publ_flag
C(12) C(8) C(20) 119.6(2) yes
C(12) C(8) C(21) 115.6(2) yes
C(20) C(8) C(21) 124.8(2) yes
C(13) C(9) C(16) 123.3(2) yes
C(13) C(9) C(18) 122.2(2) yes
C(16) C(9) C(18) 114.4(2) yes
C(12) C(10) C(17) 121.1(2) yes
C(12) C(10) H(6) 116.7(8) yes
C(17) C(10) H(6) 122.3(8) yes
F(4) C(11) C(15) 120.1(2) yes
F(4) C(11) C(11) 118.6(2) yes
C(15) C(11) C(11) 121.3(2) yes
C(8) C(12) C(10) 121.4(2) yes
C(8) C(12) C(12) 120.5(1) yes
C(10) C(12) C(12) 118.2(2) yes
C(9) C(13) C(14) 118.6(2) yes
C(9) C(13) C(20) 121.4(2) yes
C(14) C(13) C(20) 120.0(2) yes
C(13) C(14) C(15) 122.8(2) yes
C(13) C(14) C(14) 120.1(2) yes
C(15) C(14) C(14) 117.1(2) yes
F(2) C(15) C(11) 118.0(2) yes
F(2) C(15) C(14) 120.9(2) yes
C(11) C(15) C(14) 121.0(2) yes
F(3) C(16) C(9) 118.7(2) yes
F(3) C(16) C(24) 118.3(2) yes
C(9) C(16) C(24) 122.9(2) yes
C(10) C(17) H(7) 118.9(8) yes
C(10) C(17) C(17) 120.5(2) yes
H(7) C(17) C(17) 120.6(8) yes
F(1) C(18) C(9) 119.0(2) yes
F(1) C(18) C(22) 116.8(2) yes
C(9) C(18) C(22) 124.2(2) yes
C(21) C(19) C(28) 120.3(2) yes
C(21) C(19) H(5) 119.7(9) yes
C(28) C(19) H(5) 120.0(9) yes
C(8) C(20) C(13) 122.4(2) yes
C(8) C(20) C(20) 119.0(1) yes
C(13) C(20) C(20) 118.6(1) yes
C(8) C(21) C(19) 120.5(2) yes
C(8) C(21) C(23) 120.4(2) yes
C(19) C(21) C(23) 118.6(2) yes
F(5) C(22) C(18) 121.1(2) yes
F(5) C(22) C(25) 119.8(2) yes
C(18) C(22) C(25) 119.1(2) yes
C(21) C(23) C(26) 119.9(2) yes
C(21) C(23) H(1) 117.9(9) yes
C(26) C(23) H(1) 122.1(9) yes
F(6) C(24) C(16) 120.2(2) yes
F(6) C(24) C(25) 120.1(2) yes
C(16) C(24) C(25) 119.7(2) yes
F(7) C(25) C(22) 120.8(2) yes
F(7) C(25) C(24) 119.6(2) yes
C(22) C(25) C(24) 119.6(2) yes
C(23) C(26) C(27) 121.0(2) yes
C(23) C(26) H(2) 118(1) yes
C(27) C(26) H(2) 121(1) yes
C(26) C(27) C(28) 119.2(3) yes
C(26) C(27) H(3) 122(1) yes
C(28) C(27) H(3) 119(1) yes
C(19) C(28) C(27) 120.9(3) yes
C(19) C(28) H(4) 118(1) yes
C(27) C(28) H(4) 121(1) yes
C(12) C(8) C(20) 119.6(2) yes
C(12) C(8) C(21) 115.6(2) yes
C(20) C(8) C(21) 124.8(2) yes
C(13) C(9) C(16) 123.3(2) yes
C(13) C(9) C(18) 122.2(2) yes
C(16) C(9) C(18) 114.4(2) yes
C(12) C(10) C(17) 121.1(2) yes
C(12) C(10) H(6) 116.7(8) yes
C(17) C(10) H(6) 122.3(8) yes
C(11) C(11) F(4) 118.6(2) yes
C(11) C(11) C(15) 121.3(2) yes
F(4) C(11) C(15) 120.1(2) yes
C(12) C(12) C(8) 120.5(1) yes
C(12) C(12) C(10) 118.2(2) yes
C(8) C(12) C(10) 121.4(2) yes
C(9) C(13) C(14) 118.6(2) yes
C(9) C(13) C(20) 121.4(2) yes
C(14) C(13) C(20) 120.0(2) yes
C(14) C(14) C(13) 120.1(2) yes
C(14) C(14) C(15) 117.1(2) yes
C(13) C(14) C(15) 122.8(2) yes
F(2) C(15) C(11) 118.0(2) yes
F(2) C(15) C(14) 120.9(2) yes
C(11) C(15) C(14) 121.0(2) yes
F(3) C(16) C(9) 118.7(2) yes
F(3) C(16) C(24) 118.3(2) yes
C(9) C(16) C(24) 122.9(2) yes
C(17) C(17) C(10) 120.5(2) yes
C(17) C(17) H(7) 120.6(8) yes
C(10) C(17) H(7) 118.9(8) yes
F(1) C(18) C(9) 119.0(2) yes
F(1) C(18) C(22) 116.8(2) yes
C(9) C(18) C(22) 124.2(2) yes
C(21) C(19) C(28) 120.3(2) yes
C(21) C(19) H(5) 119.7(9) yes
C(28) C(19) H(5) 120.0(9) yes
C(20) C(20) C(8) 119.0(1) yes
C(20) C(20) C(13) 118.6(1) yes
C(8) C(20) C(13) 122.4(2) yes
C(8) C(21) C(19) 120.5(2) yes
C(8) C(21) C(23) 120.4(2) yes
C(19) C(21) C(23) 118.6(2) yes
F(5) C(22) C(18) 121.1(2) yes
F(5) C(22) C(25) 119.8(2) yes
C(18) C(22) C(25) 119.1(2) yes
C(21) C(23) C(26) 119.9(2) yes
C(21) C(23) H(1) 117.9(9) yes
C(26) C(23) H(1) 122.1(9) yes
F(6) C(24) C(16) 120.2(2) yes
F(6) C(24) C(25) 120.1(2) yes
C(16) C(24) C(25) 119.7(2) yes
F(7) C(25) C(22) 120.8(2) yes
F(7) C(25) C(24) 119.6(2) yes
C(22) C(25) C(24) 119.6(2) yes
C(23) C(26) C(27) 121.0(2) yes
C(23) C(26) H(2) 118(1) yes
C(27) C(26) H(2) 121(1) yes
C(26) C(27) C(28) 119.2(3) yes
C(26) C(27) H(3) 122(1) yes
C(28) C(27) H(3) 119(1) yes
C(19) C(28) C(27) 120.9(3) yes
C(19) C(28) H(4) 118(1) yes
C(27) C(28) H(4) 121(1) yes

loop_
_geom_bond_atom_site_label_1
_geom_bond_atom_site_label_2
_geom_bond_distance
_geom_bond_publ_flag
F(1) C(18) 1.351(3) yes
F(2) C(15) 1.347(2) yes
F(3) C(16) 1.356(3) yes
F(4) C(11) 1.363(2) yes
F(5) C(22) 1.347(3) yes
F(6) C(24) 1.356(3) yes
F(7) C(25) 1.349(3) yes
C(8) C(12) 1.406(2) yes
C(8) C(20) 1.431(2) yes
C(8) C(21) 1.495(3) yes
C(9) C(13) 1.482(3) yes
C(9) C(16) 1.386(3) yes
C(9) C(18) 1.375(3) yes
C(10) C(12) 1.445(3) yes
C(10) C(17) 1.346(3) yes
C(10) H(6) 0.97(1) yes
C(11) C(15) 1.334(3) yes
C(13) C(14) 1.400(3) yes
C(13) C(20) 1.438(3) yes
C(14) C(15) 1.449(3) yes
C(16) C(24) 1.368(3) yes
C(17) H(7) 1.01(1) yes
C(18) C(22) 1.368(3) yes
C(19) C(21) 1.398(3) yes
C(19) C(28) 1.387(4) yes
C(19) H(5) 1.01(2) yes
C(21) C(23) 1.399(3) yes
C(22) C(25) 1.357(3) yes
C(23) C(26) 1.395(3) yes
C(23) H(1) 1.06(2) yes
C(24) C(25) 1.374(3) yes
C(26) C(27) 1.375(5) yes
C(26) H(2) 1.05(2) yes
C(27) C(28) 1.379(4) yes
C(27) H(3) 1.10(3) yes
C(28) H(4) 1.00(2) yes
